data_1562951
loop_
_publ_author_name
'Bora, Sanchay J.'
'Das, Birinchi K.'

_publ_section_title
;
 Synthesis and properties of a few 1-D cobaltous fumarates
;
_journal_name_full 'Journal of Solid State Chemistry'
_journal_page_first 93
_journal_page_last 101
_journal_paper_doi 10.1016/j.jssc.2012.03.009
_journal_volume 192
_journal_year 2012
_chemical_formula_sum 'C14 H16 Co N2 O6'
_chemical_formula_weight 367.22
_chemical_name_systematic
;
Di(aqua)bis(pyridine)(fumarato)cobalt(II)
;
_space_group_IT_number 61
_space_group_name_Hall '-P 2ac 2ab'
_space_group_name_H-M_alt 'P b c a'
_symmetry_cell_setting orthorhombic
_symmetry_space_group_name_H-M 'P b c a'
_atom_sites_solution_hydrogens geom
_atom_sites_solution_primary direct
_atom_sites_solution_secondary difmap
_audit_creation_method SHELXL-97
_cell_angle_alpha 90.00
_cell_angle_beta 90.00
_cell_angle_gamma 90.00
_cell_formula_units_Z 4
_cell_length_a 11.9058(7)
_cell_length_b 8.9589(6)
_cell_length_c 15.0190(9)
_cell_measurement_temperature 293(2)
_cell_volume 1601.97(17)
_computing_cell_refinement 'Bruker SMART'
_computing_data_collection 'Bruker SMART'
_computing_data_reduction 'Bruker SAINT'
_computing_molecular_graphics 'ORTEP-III (Burnett & Johnson, 1996)'
_computing_structure_refinement 'SHELXL-97 (Sheldrick, 1997)'
_computing_structure_solution 'SHELXS-97 (Sheldrick, 1990)'
_diffrn_ambient_temperature 293(2)
_diffrn_measured_fraction_theta_full 0.976
_diffrn_measured_fraction_theta_max 0.976
_diffrn_radiation_monochromator graphite
_diffrn_radiation_source 'fine-focus sealed tube'
_diffrn_radiation_type MoK\a
_diffrn_radiation_wavelength 0.71073
_diffrn_reflns_av_R_equivalents 0.0172
_diffrn_reflns_av_sigmaI/netI 0.0080
_diffrn_reflns_limit_h_max 15
_diffrn_reflns_limit_h_min -15
_diffrn_reflns_limit_k_max 11
_diffrn_reflns_limit_k_min -11
_diffrn_reflns_limit_l_max 19
_diffrn_reflns_limit_l_min -19
_diffrn_reflns_number 14899
_diffrn_reflns_theta_full 28.27
_diffrn_reflns_theta_max 28.27
_diffrn_reflns_theta_min 2.71
_exptl_absorpt_coefficient_mu 1.102
_exptl_absorpt_correction_T_max 0.8433
_exptl_absorpt_correction_T_min 0.6858
_exptl_absorpt_correction_type multi-scan
_exptl_absorpt_process_details 'SADABS: Blessing, R. H. (1995), Acta Cryst., A51, 33'
_exptl_crystal_colour pink
_exptl_crystal_density_diffrn 1.523
_exptl_crystal_density_method 'not measured'
_exptl_crystal_description 'rectangular block'
_exptl_crystal_F_000 756
_exptl_crystal_size_max 0.37
_exptl_crystal_size_mid 0.18
_exptl_crystal_size_min 0.16
_refine_diff_density_max 0.387
_refine_diff_density_min -0.398
_refine_diff_density_rms 0.054
_refine_ls_extinction_coef 0.0054(6)
_refine_ls_extinction_expression Fc^*^=kFc[1+0.001xFc^2^\l^3^/sin(2\q)]^-1/4^
_refine_ls_extinction_method SHELXL
_refine_ls_goodness_of_fit_ref 1.104
_refine_ls_hydrogen_treatment mixed
_refine_ls_matrix_type full
_refine_ls_number_parameters 139
_refine_ls_number_reflns 1927
_refine_ls_number_restraints 0
_refine_ls_restrained_S_all 1.104
_refine_ls_R_factor_all 0.0318
_refine_ls_R_factor_gt 0.0276
_refine_ls_shift/su_max 0.000
_refine_ls_shift/su_mean 0.000
_refine_ls_structure_factor_coef Fsqd
_refine_ls_weighting_details 'calc w=1/[\s^2^(Fo^2^)+(0.0375P)^2^+0.8349P] where P=(Fo^2^+2Fc^2^)/3'
_refine_ls_weighting_scheme calc
_refine_ls_wR_factor_gt 0.0739
_refine_ls_wR_factor_ref 0.0768
_reflns_number_gt 1669
_reflns_number_total 1927
_reflns_threshold_expression >2sigma(I)
_cod_data_source_file JSSC-2012_192-93.cif
_cod_data_source_block copyfum
_cod_depositor_comments
;
The following automatic conversions were performed:

data item '_symmetry_cell_setting' value 'Orthorhombic' was changed
to 'orthorhombic' in accordance with the built-in table derived from
the CIF Core dictionary named 'cif_core.dic' version 2.4.5 last
updated on 2014-11-21.

Automatic conversion script
Id: cif_fix_values 8369 2020-08-20 11:38:08Z andrius 
;
_cod_original_sg_symbol_H-M Pbca
_cod_database_code 1562951

loop_
_symmetry_equiv_pos_as_xyz
'x, y, z'
'-x+1/2, -y, z+1/2'
'-x, y+1/2, -z+1/2'
'x+1/2, -y+1/2, -z'
'-x, -y, -z'
'x-1/2, y, -z-1/2'
'x, -y-1/2, z-1/2'
'-x-1/2, y-1/2, z'

loop_
_atom_site_label
_atom_site_type_symbol
_atom_site_fract_x
_atom_site_fract_y
_atom_site_fract_z
_atom_site_U_iso_or_equiv
_atom_site_adp_type
_atom_site_occupancy
_atom_site_symmetry_multiplicity
_atom_site_calc_flag
_atom_site_refinement_flags
_atom_site_disorder_assembly
_atom_site_disorder_group
Co1 Co 0.0000 0.0000 0.5000 0.01594(11) Uani 1 2 d S . .
O1 O -0.16162(9) -0.00027(11) 0.55621(7) 0.0228(2) Uani 1 1 d . . .
O2 O 0.01290(8) 0.22501(11) 0.52799(8) 0.0235(2) Uani 1 1 d . . .
O3 O 0.18910(9) 0.28883(12) 0.49237(8) 0.0308(3) Uani 1 1 d . . .
N1 N -0.06787(10) 0.06274(13) 0.37025(8) 0.0244(3) Uani 1 1 d . . .
C1 C -0.16194(14) 0.00175(16) 0.33774(11) 0.0299(3) Uani 1 1 d . . .
C2 C -0.20951(17) 0.0454(2) 0.25756(13) 0.0428(4) Uani 1 1 d . . .
C3 C -0.15777(18) 0.1568(2) 0.20881(12) 0.0452(4) Uani 1 1 d . . .
C4 C -0.06055(17) 0.2200(2) 0.24106(11) 0.0410(4) Uani 1 1 d . . .
C5 C -0.01835(14) 0.16986(19) 0.32171(11) 0.0311(3) Uani 1 1 d . . .
C6 C 0.08800(12) 0.31939(15) 0.50990(9) 0.0222(3) Uani 1 1 d . . .
C7 C 0.05340(14) 0.48064(16) 0.50586(9) 0.0242(3) Uani 1 1 d . . .
H1 H -0.2041(18) 0.067(3) 0.5396(15) 0.044(6) Uiso 1 1 d . . .
H2 H -0.1861(19) -0.088(3) 0.5412(16) 0.049(6) Uiso 1 1 d . . .
H3 H 0.1187(19) 0.561(3) 0.5100(12) 0.037(5) Uiso 1 1 d . . .
H4 H -0.1945(16) -0.075(2) 0.3733(12) 0.035(5) Uiso 1 1 d . . .
H5 H -0.274(2) 0.002(2) 0.2381(18) 0.059(8) Uiso 1 1 d . . .
H6 H -0.188(2) 0.185(3) 0.1542(17) 0.064(7) Uiso 1 1 d . . .
H7 H -0.0168(17) 0.291(3) 0.2059(16) 0.049(6) Uiso 1 1 d . . .
H8 H 0.0454(17) 0.212(2) 0.3439(14) 0.037(5) Uiso 1 1 d . . .

loop_
_atom_site_aniso_label
_atom_site_aniso_U_11
_atom_site_aniso_U_22
_atom_site_aniso_U_33
_atom_site_aniso_U_23
_atom_site_aniso_U_13
_atom_site_aniso_U_12
Co1 0.01490(16) 0.01224(16) 0.02067(17) 0.00140(8) 0.00058(8) -0.00012(8)
O1 0.0182(5) 0.0186(5) 0.0317(5) 0.0019(4) 0.0026(4) 0.0018(4)
O2 0.0241(5) 0.0143(5) 0.0321(5) 0.0005(4) 0.0035(4) -0.0013(3)
O3 0.0197(5) 0.0178(5) 0.0549(7) 0.0006(4) 0.0035(4) -0.0003(4)
N1 0.0254(6) 0.0224(6) 0.0253(6) 0.0019(4) -0.0013(4) 0.0010(5)
C1 0.0310(8) 0.0282(8) 0.0306(8) 0.0030(5) -0.0045(6) -0.0032(6)
C2 0.0445(10) 0.0435(9) 0.0405(9) 0.0025(8) -0.0178(8) -0.0069(8)
C3 0.0621(12) 0.0424(9) 0.0311(8) 0.0075(7) -0.0176(8) -0.0042(8)
C4 0.0571(11) 0.0365(8) 0.0293(8) 0.0092(7) -0.0042(7) -0.0099(8)
C5 0.0343(8) 0.0308(8) 0.0284(7) 0.0044(6) -0.0017(6) -0.0061(6)
C6 0.0224(7) 0.0154(6) 0.0288(7) 0.0006(5) -0.0001(5) -0.0005(5)
C7 0.0222(8) 0.0158(6) 0.0347(8) -0.0006(5) 0.0019(5) -0.0005(5)

loop_
_atom_type_symbol
_atom_type_description
_atom_type_scat_dispersion_real
_atom_type_scat_dispersion_imag
_atom_type_scat_source
C C 0.0033 0.0016 'International Tables Vol C Tables 4.2.6.8 and 6.1.1.4'
H H 0.0000 0.0000 'International Tables Vol C Tables 4.2.6.8 and 6.1.1.4'
N N 0.0061 0.0033 'International Tables Vol C Tables 4.2.6.8 and 6.1.1.4'
O O 0.0106 0.0060 'International Tables Vol C Tables 4.2.6.8 and 6.1.1.4'
Co Co 0.3494 0.9721 'International Tables Vol C Tables 4.2.6.8 and 6.1.1.4'

loop_
_geom_angle_atom_site_label_1
_geom_angle_atom_site_label_2
_geom_angle_atom_site_label_3
_geom_angle
_geom_angle_site_symmetry_1
_geom_angle_site_symmetry_3
O2 Co1 O2 180.0 . 5_556
O2 Co1 O1 90.72(4) . 5_556
O2 Co1 O1 89.28(4) 5_556 5_556
O2 Co1 O1 89.28(4) . .
O2 Co1 O1 90.72(4) 5_556 .
O1 Co1 O1 180.0 5_556 .
O2 Co1 N1 87.59(4) . .
O2 Co1 N1 92.41(4) 5_556 .
O1 Co1 N1 88.86(4) 5_556 .
O1 Co1 N1 91.14(4) . .
O2 Co1 N1 92.41(4) . 5_556
O2 Co1 N1 87.59(4) 5_556 5_556
O1 Co1 N1 91.14(4) 5_556 5_556
O1 Co1 N1 88.86(4) . 5_556
N1 Co1 N1 180.00(3) . 5_556
Co1 O1 H1 116.0(15) . .
Co1 O1 H2 101.8(15) . .
H1 O1 H2 112(2) . .
C6 O2 Co1 131.59(9) . .
C1 N1 C5 117.49(13) . .
C1 N1 Co1 122.02(10) . .
C5 N1 Co1 120.43(10) . .
N1 C1 C2 122.91(15) . .
N1 C1 H4 115.5(11) . .
C2 C1 H4 121.6(11) . .
C3 C2 C1 118.77(16) . .
C3 C2 H5 120.9(16) . .
C1 C2 H5 120.3(16) . .
C4 C3 C2 119.02(16) . .
C4 C3 H6 121.6(15) . .
C2 C3 H6 119.3(15) . .
C3 C4 C5 118.62(16) . .
C3 C4 H7 121.7(13) . .
C5 C4 H7 119.3(13) . .
N1 C5 C4 123.18(15) . .
N1 C5 H8 117.5(13) . .
C4 C5 H8 119.3(13) . .
O2 C6 O3 125.17(13) . .
O2 C6 C7 117.32(13) . .
O3 C6 C7 117.47(13) . .
C7 C7 C6 121.20(18) 5_566 .
C7 C7 H3 122.1(12) 5_566 .
C6 C7 H3 116.6(12) . .

loop_
_geom_bond_atom_site_label_1
_geom_bond_atom_site_label_2
_geom_bond_distance
_geom_bond_site_symmetry_2
Co1 O2 2.0650(10) .
Co1 O2 2.0650(10) 5_556
Co1 O1 2.1013(10) 5_556
Co1 O1 2.1013(10) .
Co1 N1 2.1833(11) .
Co1 N1 2.1833(11) 5_556
O1 H1 0.83(2) .
O1 H2 0.87(3) .
O2 C6 1.2602(17) .
O3 C6 1.2621(18) .
N1 C1 1.3383(19) .
N1 C5 1.342(2) .
C1 C2 1.387(2) .
C1 H4 0.95(2) .
C2 C3 1.383(3) .
C2 H5 0.91(3) .
C3 C4 1.377(3) .
C3 H6 0.93(3) .
C4 C5 1.386(2) .
C4 H7 0.98(2) .
C5 H8 0.91(2) .
C6 C7 1.503(2) .
C7 C7 1.330(3) 5_566
C7 H3 1.06(2) .

loop_
_geom_hbond_atom_site_label_D
_geom_hbond_atom_site_label_H
_geom_hbond_atom_site_label_A
_geom_hbond_distance_DH
_geom_hbond_distance_HA
_geom_hbond_distance_DA
_geom_hbond_angle_DHA
_geom_hbond_site_symmetry_A
O1 H1 O3 0.83(2) 1.87(2) 2.6980(15) 175(2) 4_456
O1 H2 O3 0.87(3) 1.87(3) 2.7060(15) 161(2) 5_556

loop_
_geom_torsion_atom_site_label_1
_geom_torsion_atom_site_label_2
_geom_torsion_atom_site_label_3
_geom_torsion_atom_site_label_4
_geom_torsion
_geom_torsion_site_symmetry_1
_geom_torsion_site_symmetry_2
_geom_torsion_site_symmetry_3
_geom_torsion_site_symmetry_4
O2 Co1 O2 C6 -152(100) 5_556 . . .
O1 Co1 O2 C6 4.56(13) 5_556 . . .
O1 Co1 O2 C6 -175.44(13) . . . .
N1 Co1 O2 C6 -84.27(13) . . . .
N1 Co1 O2 C6 95.73(13) 5_556 . . .
O2 Co1 N1 C1 -131.15(11) . . . .
O2 Co1 N1 C1 48.85(11) 5_556 . . .
O1 Co1 N1 C1 138.08(11) 5_556 . . .
O1 Co1 N1 C1 -41.92(11) . . . .
N1 Co1 N1 C1 -55(100) 5_556 . . .
O2 Co1 N1 C5 45.94(12) . . . .
O2 Co1 N1 C5 -134.06(12) 5_556 . . .
O1 Co1 N1 C5 -44.83(12) 5_556 . . .
O1 Co1 N1 C5 135.17(12) . . . .
N1 Co1 N1 C5 122(100) 5_556 . . .
C5 N1 C1 C2 -0.5(2) . . . .
Co1 N1 C1 C2 176.67(14) . . . .
N1 C1 C2 C3 0.0(3) . . . .
C1 C2 C3 C4 0.4(3) . . . .
C2 C3 C4 C5 -0.3(3) . . . .
C1 N1 C5 C4 0.6(2) . . . .
Co1 N1 C5 C4 -176.60(14) . . . .
C3 C4 C5 N1 -0.2(3) . . . .
Co1 O2 C6 O3 -22.3(2) . . . .
Co1 O2 C6 C7 155.53(10) . . . .
O2 C6 C7 C7 -20.3(2) . . . 5_566
O3 C6 C7 C7 157.65(18) . . . 5_566
